data_4073836
loop_
_publ_author_name
'Doux, Marjolaine'
'Thu\'ery, Pierre'
'Blug, Matthias'
'Ricard, Louis'
'Le Floch, Pascal'
'Arliguie, Th\'er\`ese'
'M\'ezailles, Nicolas'

_publ_section_title
;
 Anions of Tridentate SPS Ligands:&#x00A0; Syntheses, X-ray Structures and
 DFT Calculations
;
_journal_issue 23
_journal_name_full Organometallics
_journal_page_first 5643
_journal_paper_doi 10.1021/om7006634
_journal_volume 26
_journal_year 2007
_chemical_formula_sum 'C50 H50 Li O2 P3 S2'
_chemical_formula_weight 846.87
_chemical_name_systematic
; 
 ? 
;
_space_group_IT_number 2
_symmetry_cell_setting triclinic
_symmetry_space_group_name_Hall '-P 1'
_symmetry_space_group_name_H-M 'P -1'
_atom_sites_solution_hydrogens geom
_atom_sites_solution_primary direct
_atom_sites_solution_secondary difmap
_audit_creation_method SHELXL-97
_cell_angle_alpha 73.0770(10)
_cell_angle_beta 74.3800(10)
_cell_angle_gamma 75.7700(10)
_cell_formula_units_Z 2
_cell_length_a 10.5650(10)
_cell_length_b 13.3160(10)
_cell_length_c 17.5460(10)
_cell_measurement_reflns_used 251
_cell_measurement_temperature 150.0(10)
_cell_measurement_theta_max 20.0
_cell_measurement_theta_min 3.0
_cell_volume 2236.5(3)
_computing_structure_refinement 'SHELXL-97 (Sheldrick, 1997)'
_computing_structure_solution 'SHELXS-97 (Sheldrick, 1990)'
_diffrn_ambient_temperature 150.0(10)
_diffrn_measured_fraction_theta_full 0.994
_diffrn_measured_fraction_theta_max 0.994
_diffrn_measurement_device_type KappaCCD
_diffrn_measurement_method 'phi and omega scans'
_diffrn_radiation_monochromator graphite
_diffrn_radiation_source 'fine-focus sealed tube'
_diffrn_radiation_type MoK\a
_diffrn_radiation_wavelength 0.71069
_diffrn_reflns_av_R_equivalents 0.0156
_diffrn_reflns_av_sigmaI/netI 0.0405
_diffrn_reflns_limit_h_max 13
_diffrn_reflns_limit_h_min -13
_diffrn_reflns_limit_k_max 17
_diffrn_reflns_limit_k_min -17
_diffrn_reflns_limit_l_max 22
_diffrn_reflns_limit_l_min -22
_diffrn_reflns_number 15496
_diffrn_reflns_theta_full 27.48
_diffrn_reflns_theta_max 27.48
_diffrn_reflns_theta_min 3.03
_exptl_absorpt_coefficient_mu 0.265
_exptl_absorpt_correction_T_max 0.9538
_exptl_absorpt_correction_T_min 0.9439
_exptl_crystal_colour orange
_exptl_crystal_density_diffrn 1.258
_exptl_crystal_density_method 'not measured'
_exptl_crystal_description block
_exptl_crystal_F_000 892
_exptl_crystal_size_max 0.22
_exptl_crystal_size_mid 0.18
_exptl_crystal_size_min 0.18
_refine_diff_density_max 0.334
_refine_diff_density_min -0.315
_refine_diff_density_rms 0.047
_refine_ls_extinction_method none
_refine_ls_goodness_of_fit_ref 1.069
_refine_ls_hydrogen_treatment mixed
_refine_ls_matrix_type full
_refine_ls_number_parameters 528
_refine_ls_number_reflns 10204
_refine_ls_number_restraints 0
_refine_ls_restrained_S_all 1.069
_refine_ls_R_factor_all 0.0497
_refine_ls_R_factor_gt 0.0383
_refine_ls_shift/su_max 0.001
_refine_ls_shift/su_mean 0.000
_refine_ls_structure_factor_coef Fsqd
_refine_ls_weighting_details 'calc w=1/[\s^2^(Fo^2^)+(0.0471P)^2^+0.5647P] where P=(Fo^2^+2Fc^2^)/3'
_refine_ls_weighting_scheme calc
_refine_ls_wR_factor_gt 0.0991
_refine_ls_wR_factor_ref 0.1053
_reflns_number_gt 8291
_reflns_number_total 10204
_reflns_threshold_expression >2sigma(I)
_cod_data_source_file om7006634-file002.cif
_cod_data_source_block p3s2litetra
_cod_depositor_comments
;
The following automatic conversions were performed:

'_symmetry_cell_setting' value 'Triclinic' changed to 'triclinic'
according to /home/saulius/struct/CIF-dictionaries/cif_core.dic
dictionary named 'cif_core.dic' version 2.4.1 from 2010-06-29.

Automatic conversion script
Id: cif_fix_values 1715 2011-07-08 13:25:40Z adriana 
;
_cod_original_sg_symbol_H-M 'P-1     '
_cod_database_code 4073836

loop_
_symmetry_equiv_pos_as_xyz
'x, y, z'
'-x, -y, -z'

loop_
_atom_site_label
_atom_site_type_symbol
_atom_site_fract_x
_atom_site_fract_y
_atom_site_fract_z
_atom_site_U_iso_or_equiv
_atom_site_adp_type
_atom_site_occupancy
_atom_site_symmetry_multiplicity
_atom_site_calc_flag
_atom_site_refinement_flags
_atom_site_disorder_assembly
_atom_site_disorder_group
S1 S 0.18409(4) 0.53450(3) 0.87192(2) 0.03485(11) Uani 1 1 d . . .
S2 S 0.67148(4) 0.11326(3) 0.91137(2) 0.03406(11) Uani 1 1 d . . .
P1 P 0.48419(4) 0.37610(3) 0.81735(2) 0.02432(10) Uani 1 1 d . . .
P2 P 0.27459(4) 0.55967(3) 0.75469(2) 0.02484(10) Uani 1 1 d . . .
P3 P 0.61021(4) 0.15358(3) 0.80830(2) 0.02472(10) Uani 1 1 d . . .
O1 O 0.31518(14) 0.32235(12) 1.02857(8) 0.0500(3) Uani 1 1 d . . .
O2 O 0.11166(14) 0.27601(11) 0.95952(8) 0.0487(3) Uani 1 1 d . . .
C1 C 0.44160(15) 0.49115(12) 0.73710(9) 0.0245(3) Uani 1 1 d . . .
C2 C 0.54134(15) 0.51727(12) 0.66726(9) 0.0240(3) Uani 1 1 d . . .
C3 C 0.66162(15) 0.44763(12) 0.64911(9) 0.0261(3) Uani 1 1 d . . .
H3 H 0.7308 0.4768 0.6077 0.031 Uiso 1 1 calc R . .
C4 C 0.68980(15) 0.33752(12) 0.68688(9) 0.0245(3) Uani 1 1 d . . .
C5 C 0.60574(15) 0.29057(12) 0.75707(9) 0.0236(3) Uani 1 1 d . . .
C6 C 0.59258(19) 0.42378(14) 0.85962(11) 0.0375(4) Uani 1 1 d . . .
H6A H 0.6634 0.4523 0.8155 0.056 Uiso 1 1 calc R . .
H6B H 0.6326 0.3644 0.8992 0.056 Uiso 1 1 calc R . .
H6C H 0.5397 0.4801 0.8868 0.056 Uiso 1 1 calc R . .
C7 C 0.18059(16) 0.52253(13) 0.69743(10) 0.0300(3) Uani 1 1 d . . .
C8 C 0.24461(17) 0.46051(13) 0.64160(9) 0.0299(3) Uani 1 1 d . . .
H8 H 0.3389 0.4381 0.6325 0.036 Uiso 1 1 calc R . .
C9 C 0.17160(18) 0.43103(14) 0.59906(10) 0.0354(4) Uani 1 1 d . . .
H9 H 0.2160 0.3890 0.5609 0.042 Uiso 1 1 calc R . .
C10 C 0.03451(19) 0.46308(16) 0.61245(11) 0.0431(4) Uani 1 1 d . . .
H10 H -0.0155 0.4429 0.5835 0.052 Uiso 1 1 calc R . .
C11 C -0.02993(19) 0.52440(19) 0.66780(13) 0.0519(5) Uani 1 1 d . . .
H11 H -0.1243 0.5464 0.6768 0.062 Uiso 1 1 calc R . .
C12 C 0.04226(18) 0.55397(17) 0.71030(12) 0.0456(5) Uani 1 1 d . . .
H12 H -0.0028 0.5959 0.7485 0.055 Uiso 1 1 calc R . .
C13 C 0.26761(15) 0.70281(12) 0.71511(9) 0.0275(3) Uani 1 1 d . . .
C14 C 0.23063(16) 0.75811(14) 0.64182(10) 0.0333(4) Uani 1 1 d . . .
H14 H 0.2032 0.7218 0.6115 0.040 Uiso 1 1 calc R . .
C15 C 0.23361(18) 0.86643(15) 0.61275(12) 0.0440(4) Uani 1 1 d . . .
H15 H 0.2076 0.9042 0.5628 0.053 Uiso 1 1 calc R . .
C16 C 0.2741(2) 0.91912(15) 0.65618(13) 0.0480(5) Uani 1 1 d . . .
H16 H 0.2783 0.9928 0.6353 0.058 Uiso 1 1 calc R . .
C17 C 0.3087(2) 0.86562(15) 0.72973(13) 0.0460(5) Uani 1 1 d . . .
H17 H 0.3352 0.9027 0.7599 0.055 Uiso 1 1 calc R . .
C18 C 0.30489(18) 0.75765(14) 0.75974(11) 0.0367(4) Uani 1 1 d . . .
H18 H 0.3277 0.7210 0.8108 0.044 Uiso 1 1 calc R . .
C19 C 0.53089(14) 0.62024(12) 0.60330(9) 0.0247(3) Uani 1 1 d . . .
C20 C 0.48812(16) 0.62935(13) 0.53292(9) 0.0297(3) Uani 1 1 d . . .
H20 H 0.4546 0.5720 0.5281 0.036 Uiso 1 1 calc R . .
C21 C 0.49329(18) 0.72029(14) 0.46961(10) 0.0353(4) Uani 1 1 d . . .
H21 H 0.4635 0.7250 0.4220 0.042 Uiso 1 1 calc R . .
C22 C 0.54202(18) 0.80431(14) 0.47604(11) 0.0388(4) Uani 1 1 d . . .
H22 H 0.5468 0.8666 0.4327 0.047 Uiso 1 1 calc R . .
C23 C 0.58362(18) 0.79669(14) 0.54611(12) 0.0398(4) Uani 1 1 d . . .
H23 H 0.6162 0.8545 0.5509 0.048 Uiso 1 1 calc R . .
C24 C 0.57847(16) 0.70593(13) 0.60932(10) 0.0323(4) Uani 1 1 d . . .
H24 H 0.6075 0.7019 0.6571 0.039 Uiso 1 1 calc R . .
C25 C 0.81403(15) 0.27755(12) 0.64507(9) 0.0252(3) Uani 1 1 d . . .
C26 C 0.90930(16) 0.21277(13) 0.68822(10) 0.0293(3) Uani 1 1 d . . .
H26 H 0.8928 0.2040 0.7455 0.035 Uiso 1 1 calc R . .
C27 C 1.02809(17) 0.16092(14) 0.64846(11) 0.0362(4) Uani 1 1 d . . .
H27 H 1.0916 0.1157 0.6787 0.043 Uiso 1 1 calc R . .
C28 C 1.05434(18) 0.17470(15) 0.56500(11) 0.0402(4) Uani 1 1 d . . .
H28 H 1.1356 0.1388 0.5379 0.048 Uiso 1 1 calc R . .
C29 C 0.96223(18) 0.24080(15) 0.52101(11) 0.0394(4) Uani 1 1 d . . .
H29 H 0.9810 0.2514 0.4634 0.047 Uiso 1 1 calc R . .
C30 C 0.84262(16) 0.29162(13) 0.56050(10) 0.0311(3) Uani 1 1 d . . .
H30 H 0.7794 0.3365 0.5298 0.037 Uiso 1 1 calc R . .
C31 C 0.70488(18) 0.06042(12) 0.74530(9) 0.0318(4) Uani 1 1 d . . .
C32 C 0.81498(19) -0.01312(14) 0.76792(12) 0.0407(4) Uani 1 1 d . . .
H32 H 0.8422 -0.0140 0.8155 0.049 Uiso 1 1 calc R . .
C33 C 0.8854(2) -0.08534(16) 0.72128(14) 0.0574(6) Uani 1 1 d . . .
H33 H 0.9606 -0.1354 0.7369 0.069 Uiso 1 1 calc R . .
C34 C 0.8465(3) -0.08440(18) 0.65305(15) 0.0687(8) Uani 1 1 d . . .
H34 H 0.8951 -0.1337 0.6211 0.082 Uiso 1 1 calc R . .
C35 C 0.7376(3) -0.01248(18) 0.63019(13) 0.0657(7) Uani 1 1 d . . .
H35 H 0.7113 -0.0121 0.5824 0.079 Uiso 1 1 calc R . .
C36 C 0.6654(2) 0.05984(15) 0.67673(11) 0.0468(5) Uani 1 1 d . . .
H36 H 0.5892 0.1087 0.6613 0.056 Uiso 1 1 calc R . .
C37 C 0.43985(16) 0.13325(12) 0.82279(9) 0.0272(3) Uani 1 1 d . . .
C38 C 0.35841(18) 0.19506(14) 0.76916(10) 0.0341(4) Uani 1 1 d . . .
H38 H 0.3897 0.2517 0.7263 0.041 Uiso 1 1 calc R . .
C39 C 0.23249(19) 0.17474(15) 0.77763(11) 0.0403(4) Uani 1 1 d . . .
H39 H 0.1773 0.2180 0.7412 0.048 Uiso 1 1 calc R . .
C40 C 0.18688(19) 0.09144(15) 0.83925(11) 0.0404(4) Uani 1 1 d . . .
H40 H 0.1011 0.0765 0.8446 0.048 Uiso 1 1 calc R . .
C41 C 0.26684(19) 0.03012(15) 0.89299(11) 0.0385(4) Uani 1 1 d . . .
H41 H 0.2354 -0.0268 0.9355 0.046 Uiso 1 1 calc R . .
C42 C 0.39245(18) 0.05099(13) 0.88531(10) 0.0327(4) Uani 1 1 d . . .
H42 H 0.4463 0.0089 0.9229 0.039 Uiso 1 1 calc R . .
C43 C -0.0108(2) 0.3144(2) 0.93043(17) 0.0657(6) Uani 1 1 d . A .
H43A H 0.0010 0.2987 0.8769 0.079 Uiso 1 1 calc R . .
H43B H -0.0376 0.3926 0.9241 0.079 Uiso 1 1 calc R . .
C44 C -0.1154(2) 0.2581(2) 0.99238(16) 0.0679(7) Uani 1 1 d . . .
H44A H -0.1716 0.3039 1.0290 0.082 Uiso 1 1 calc R A .
H44B H -0.1734 0.2381 0.9655 0.082 Uiso 1 1 calc R . .
C45 C -0.0369(3) 0.1609(2) 1.03876(16) 0.0673(7) Uani 1 1 d . A .
H45A H -0.0164 0.1008 1.0123 0.081 Uiso 1 1 calc R . .
H45B H -0.0861 0.1384 1.0957 0.081 Uiso 1 1 calc R . .
C46 C 0.0886(2) 0.19774(18) 1.03571(13) 0.0579(6) Uani 1 1 d . A .
H46A H 0.0767 0.2298 1.0821 0.070 Uiso 1 1 calc R . .
H46B H 0.1648 0.1372 1.0380 0.070 Uiso 1 1 calc R . .
C47 C 0.2471(2) 0.38653(16) 1.08589(13) 0.0500(5) Uani 1 1 d . A .
H47A H 0.1495 0.4015 1.0892 0.060 Uiso 1 1 calc R . .
H47B H 0.2792 0.4552 1.0695 0.060 Uiso 1 1 calc R . .
C48 C 0.2792(3) 0.32196(19) 1.16635(14) 0.0665(7) Uani 1 1 d . . .
H48A H 0.2078 0.2812 1.1991 0.080 Uiso 1 1 calc R A .
H48B H 0.2914 0.3682 1.1980 0.080 Uiso 1 1 calc R . .
C49 C 0.4079(3) 0.2482(3) 1.14203(16) 0.0830(8) Uani 1 1 d . A .
H49A H 0.4855 0.2834 1.1311 0.100 Uiso 0.705(4) 1 calc PR A 1
H49B H 0.4185 0.1819 1.1855 0.100 Uiso 0.705(4) 1 calc PR A 1
H49C H 0.4772 0.2532 1.1684 0.100 Uiso 0.295(4) 1 calc PR A 2
H49D H 0.3940 0.1734 1.1583 0.100 Uiso 0.295(4) 1 calc PR A 2
C50 C 0.3959(3) 0.2244(3) 1.06610(18) 0.0531(8) Uani 0.705(4) 1 d P A 1
H50A H 0.4847 0.2096 1.0301 0.064 Uiso 0.705(4) 1 calc PR A 1
H50B H 0.3507 0.1626 1.0793 0.064 Uiso 0.705(4) 1 calc PR A 1
C50A C 0.4450(8) 0.2803(7) 1.0606(4) 0.0531(8) Uani 0.295(4) 1 d P A 2
H50C H 0.4994 0.2198 1.0375 0.064 Uiso 0.295(4) 1 calc PR A 2
H50D H 0.4985 0.3373 1.0454 0.064 Uiso 0.295(4) 1 calc PR A 2
Li1 Li 0.2669(3) 0.3433(3) 0.92628(18) 0.0408(7) Uani 1 1 d . A .

loop_
_atom_site_aniso_label
_atom_site_aniso_U_11
_atom_site_aniso_U_22
_atom_site_aniso_U_33
_atom_site_aniso_U_23
_atom_site_aniso_U_13
_atom_site_aniso_U_12
S1 0.0363(2) 0.0321(2) 0.0281(2) -0.00574(17) 0.00041(17) -0.00145(18)
S2 0.0403(2) 0.0347(2) 0.02484(19) -0.00128(17) -0.01250(17) -0.00359(19)
P1 0.0276(2) 0.0219(2) 0.02204(19) -0.00465(15) -0.00574(15) -0.00233(16)
P2 0.0243(2) 0.0227(2) 0.02582(19) -0.00558(16) -0.00458(15) -0.00226(16)
P3 0.0301(2) 0.0206(2) 0.02115(18) -0.00293(15) -0.00599(15) -0.00244(16)
O1 0.0490(8) 0.0559(9) 0.0333(7) -0.0087(6) -0.0098(6) 0.0106(7)
O2 0.0468(8) 0.0399(8) 0.0520(8) 0.0013(6) -0.0066(6) -0.0138(6)
C1 0.0262(8) 0.0210(7) 0.0256(7) -0.0049(6) -0.0059(6) -0.0035(6)
C2 0.0244(7) 0.0221(7) 0.0260(7) -0.0036(6) -0.0076(6) -0.0050(6)
C3 0.0226(7) 0.0256(8) 0.0271(7) -0.0023(6) -0.0032(6) -0.0059(6)
C4 0.0241(7) 0.0241(8) 0.0258(7) -0.0057(6) -0.0079(6) -0.0026(6)
C5 0.0256(7) 0.0218(7) 0.0228(7) -0.0047(6) -0.0070(6) -0.0022(6)
C6 0.0466(10) 0.0346(9) 0.0373(9) -0.0140(8) -0.0178(8) -0.0024(8)
C7 0.0271(8) 0.0300(8) 0.0327(8) -0.0059(7) -0.0061(6) -0.0072(7)
C8 0.0309(8) 0.0266(8) 0.0309(8) -0.0042(7) -0.0060(7) -0.0070(7)
C9 0.0420(10) 0.0336(9) 0.0339(9) -0.0072(7) -0.0093(7) -0.0129(8)
C10 0.0425(11) 0.0511(12) 0.0436(10) -0.0076(9) -0.0142(8) -0.0219(9)
C11 0.0269(9) 0.0723(15) 0.0637(13) -0.0241(11) -0.0104(9) -0.0119(10)
C12 0.0291(9) 0.0590(13) 0.0534(11) -0.0253(10) -0.0064(8) -0.0053(9)
C13 0.0239(8) 0.0245(8) 0.0305(8) -0.0073(6) -0.0034(6) 0.0003(6)
C14 0.0268(8) 0.0333(9) 0.0340(8) -0.0038(7) -0.0071(7) 0.0007(7)
C15 0.0326(10) 0.0347(10) 0.0471(10) 0.0062(8) -0.0059(8) 0.0040(8)
C16 0.0395(11) 0.0239(9) 0.0656(13) -0.0063(9) 0.0026(9) 0.0009(8)
C17 0.0491(12) 0.0317(10) 0.0575(12) -0.0203(9) -0.0023(9) -0.0064(9)
C18 0.0410(10) 0.0316(9) 0.0377(9) -0.0118(8) -0.0082(8) -0.0033(8)
C19 0.0205(7) 0.0221(7) 0.0271(7) -0.0033(6) -0.0027(6) -0.0015(6)
C20 0.0340(9) 0.0248(8) 0.0281(8) -0.0063(6) -0.0039(7) -0.0045(7)
C21 0.0399(10) 0.0334(9) 0.0268(8) -0.0024(7) -0.0057(7) -0.0037(8)
C22 0.0363(10) 0.0312(9) 0.0378(9) 0.0068(7) -0.0049(8) -0.0074(8)
C23 0.0363(10) 0.0263(9) 0.0554(11) 0.0004(8) -0.0130(8) -0.0120(7)
C24 0.0300(8) 0.0283(9) 0.0399(9) -0.0036(7) -0.0125(7) -0.0077(7)
C25 0.0235(7) 0.0220(8) 0.0285(8) -0.0046(6) -0.0049(6) -0.0039(6)
C26 0.0297(8) 0.0276(8) 0.0306(8) -0.0070(7) -0.0090(6) -0.0026(7)
C27 0.0287(9) 0.0362(10) 0.0421(9) -0.0111(8) -0.0120(7) 0.0041(7)
C28 0.0278(9) 0.0449(11) 0.0435(10) -0.0175(9) -0.0029(7) 0.0042(8)
C29 0.0371(10) 0.0468(11) 0.0319(9) -0.0148(8) -0.0037(7) -0.0006(8)
C30 0.0289(8) 0.0321(9) 0.0297(8) -0.0064(7) -0.0076(7) -0.0008(7)
C31 0.0425(10) 0.0203(8) 0.0270(8) -0.0029(6) 0.0001(7) -0.0071(7)
C32 0.0415(10) 0.0273(9) 0.0448(10) -0.0073(8) 0.0002(8) -0.0030(8)
C33 0.0554(13) 0.0314(11) 0.0660(14) -0.0131(10) 0.0136(11) -0.0004(9)
C34 0.098(2) 0.0357(12) 0.0563(14) -0.0235(11) 0.0178(13) -0.0066(12)
C35 0.114(2) 0.0451(13) 0.0384(11) -0.0198(10) -0.0057(12) -0.0141(14)
C36 0.0773(15) 0.0275(9) 0.0329(9) -0.0074(8) -0.0122(9) -0.0039(9)
C37 0.0342(8) 0.0239(8) 0.0242(7) -0.0060(6) -0.0067(6) -0.0060(7)
C38 0.0430(10) 0.0304(9) 0.0300(8) 0.0005(7) -0.0127(7) -0.0129(8)
C39 0.0452(11) 0.0402(10) 0.0404(10) -0.0007(8) -0.0209(8) -0.0141(8)
C40 0.0433(10) 0.0424(11) 0.0411(10) -0.0060(8) -0.0123(8) -0.0194(9)
C41 0.0467(11) 0.0355(10) 0.0340(9) -0.0001(7) -0.0090(8) -0.0185(8)
C42 0.0415(10) 0.0267(8) 0.0284(8) -0.0008(7) -0.0093(7) -0.0082(7)
C43 0.0483(13) 0.0487(13) 0.0923(18) -0.0050(13) -0.0179(12) -0.0060(11)
C44 0.0541(14) 0.0737(17) 0.0863(18) -0.0350(15) -0.0022(13) -0.0255(13)
C45 0.0735(17) 0.0632(16) 0.0677(15) -0.0210(13) 0.0104(13) -0.0386(14)
C46 0.0716(15) 0.0477(13) 0.0496(12) 0.0021(10) -0.0024(11) -0.0300(12)
C47 0.0583(13) 0.0416(11) 0.0551(12) -0.0186(10) -0.0141(10) -0.0077(10)
C48 0.105(2) 0.0507(14) 0.0456(12) -0.0168(11) -0.0088(12) -0.0203(14)
C49 0.087(2) 0.098(2) 0.0667(16) -0.0047(16) -0.0452(15) -0.0081(17)
C50 0.0438(18) 0.057(2) 0.0438(14) -0.0077(15) -0.0084(13) 0.0112(13)
C50A 0.0438(18) 0.057(2) 0.0438(14) -0.0077(15) -0.0084(13) 0.0112(13)
Li1 0.0454(18) 0.0378(17) 0.0338(15) -0.0013(13) -0.0054(13) -0.0100(14)

loop_
_atom_type_symbol
_atom_type_description
_atom_type_scat_dispersion_real
_atom_type_scat_dispersion_imag
_atom_type_scat_source
C C 0.0033 0.0016 'International Tables Vol C Tables 4.2.6.8 and 6.1.1.4'
H H 0.0000 0.0000 'International Tables Vol C Tables 4.2.6.8 and 6.1.1.4'
Li Li -0.0003 0.0001 'International Tables Vol C Tables 4.2.6.8 and 6.1.1.4'
O O 0.0106 0.0060 'International Tables Vol C Tables 4.2.6.8 and 6.1.1.4'
P P 0.1023 0.0942 'International Tables Vol C Tables 4.2.6.8 and 6.1.1.4'
S S 0.1246 0.1234 'International Tables Vol C Tables 4.2.6.8 and 6.1.1.4'

loop_
_geom_angle_atom_site_label_1
_geom_angle_atom_site_label_2
_geom_angle_atom_site_label_3
_geom_angle
P2 S1 Li1 103.27(7)
C1 P1 C5 100.27(7)
C1 P1 C6 101.82(8)
C5 P1 C6 101.56(8)
C1 P1 Li1 108.23(9)
C5 P1 Li1 131.75(8)
C6 P1 Li1 109.38(9)
C1 P2 C7 109.39(7)
C1 P2 C13 110.44(7)
C7 P2 C13 105.42(8)
C1 P2 S1 113.60(5)
C7 P2 S1 110.10(5)
C13 P2 S1 107.56(5)
C5 P3 C37 104.33(7)
C5 P3 C31 114.37(7)
C37 P3 C31 101.45(7)
C5 P3 S2 113.90(5)
C37 P3 S2 112.60(5)
C31 P3 S2 109.46(6)
C47 O1 C50 111.61(17)
C47 O1 C50A 97.1(3)
C50 O1 C50A 37.9(3)
C47 O1 Li1 123.17(16)
C50 O1 Li1 123.10(18)
C50A O1 Li1 135.4(3)
C46 O2 C43 109.09(16)
C46 O2 Li1 120.99(16)
C43 O2 Li1 127.30(16)
C2 C1 P2 126.05(12)
C2 C1 P1 118.24(12)
P2 C1 P1 115.70(8)
C3 C2 C1 122.88(14)
C3 C2 C19 112.45(13)
C1 C2 C19 124.66(14)
C2 C3 C4 125.90(14)
C5 C4 C3 121.80(14)
C5 C4 C25 123.50(13)
C3 C4 C25 114.70(13)
C4 C5 P3 129.71(12)
C4 C5 P1 118.73(11)
P3 C5 P1 110.98(8)
C12 C7 C8 118.88(15)
C12 C7 P2 120.18(13)
C8 C7 P2 120.93(12)
C9 C8 C7 120.52(16)
C10 C9 C8 119.84(16)
C11 C10 C9 120.08(16)
C10 C11 C12 120.32(18)
C11 C12 C7 120.36(17)
C14 C13 C18 119.29(15)
C14 C13 P2 122.73(12)
C18 C13 P2 117.95(13)
C13 C14 C15 120.10(17)
C16 C15 C14 120.11(18)
C15 C16 C17 120.36(17)
C16 C17 C18 120.01(18)
C17 C18 C13 120.09(17)
C20 C19 C24 118.24(15)
C20 C19 C2 121.46(13)
C24 C19 C2 119.92(14)
C21 C20 C19 121.42(15)
C22 C21 C20 119.73(16)
C23 C22 C21 119.42(16)
C22 C23 C24 120.86(16)
C23 C24 C19 120.32(16)
C26 C25 C30 118.44(14)
C26 C25 C4 120.74(13)
C30 C25 C4 120.63(14)
C27 C26 C25 120.68(15)
C28 C27 C26 120.21(16)
C27 C28 C29 119.84(16)
C28 C29 C30 120.22(16)
C29 C30 C25 120.59(16)
C36 C31 C32 119.27(16)
C36 C31 P3 120.60(15)
C32 C31 P3 120.10(13)
C33 C32 C31 120.3(2)
C34 C33 C32 120.0(2)
C33 C34 C35 120.32(19)
C34 C35 C36 120.3(2)
C31 C36 C35 119.8(2)
C42 C37 C38 118.98(15)
C42 C37 P3 119.85(13)
C38 C37 P3 121.07(12)
C39 C38 C37 120.67(15)
C38 C39 C40 120.00(17)
C41 C40 C39 119.65(16)
C40 C41 C42 120.53(16)
C41 C42 C37 120.15(16)
O2 C43 C44 107.2(2)
C45 C44 C43 104.2(2)
C44 C45 C46 103.10(18)
O2 C46 C45 105.71(19)
O1 C47 C48 105.65(17)
C47 C48 C49 103.15(19)
C50A C49 C50 39.7(4)
C50A C49 C48 106.1(4)
C50 C49 C48 104.9(2)
O1 C50 C49 102.7(2)
C49 C50A O1 106.3(5)
O1 Li1 O2 101.93(15)
O1 Li1 S1 110.17(14)
O2 Li1 S1 105.47(15)
O1 Li1 P1 104.52(14)
O2 Li1 P1 146.20(16)
S1 Li1 P1 84.71(9)

loop_
_geom_bond_atom_site_label_1
_geom_bond_atom_site_label_2
_geom_bond_distance
S1 P2 1.9887(6)
S1 Li1 2.469(3)
S2 P3 1.9678(6)
P1 C1 1.8107(16)
P1 C5 1.8208(15)
P1 C6 1.8313(17)
P1 Li1 2.600(3)
P2 C1 1.7664(16)
P2 C7 1.8188(16)
P2 C13 1.8190(16)
P3 C5 1.7787(15)
P3 C37 1.8250(16)
P3 C31 1.8314(16)
O1 C47 1.438(2)
O1 C50 1.455(3)
O1 C50A 1.538(8)
O1 Li1 1.921(3)
O2 C46 1.439(2)
O2 C43 1.440(3)
O2 Li1 1.933(3)
C1 C2 1.404(2)
C2 C3 1.397(2)
C2 C19 1.499(2)
C3 C4 1.415(2)
C4 C5 1.390(2)
C4 C25 1.485(2)
C7 C12 1.392(2)
C7 C8 1.392(2)
C8 C9 1.391(2)
C9 C10 1.381(3)
C10 C11 1.380(3)
C11 C12 1.385(3)
C13 C14 1.388(2)
C13 C18 1.394(2)
C14 C15 1.388(2)
C15 C16 1.375(3)
C16 C17 1.378(3)
C17 C18 1.386(2)
C19 C20 1.389(2)
C19 C24 1.395(2)
C20 C21 1.386(2)
C21 C22 1.385(2)
C22 C23 1.383(3)
C23 C24 1.383(2)
C25 C26 1.390(2)
C25 C30 1.398(2)
C26 C27 1.386(2)
C27 C28 1.380(3)
C28 C29 1.380(3)
C29 C30 1.384(2)
C31 C36 1.378(3)
C31 C32 1.390(3)
C32 C33 1.388(3)
C33 C34 1.362(4)
C34 C35 1.373(4)
C35 C36 1.392(3)
C37 C42 1.389(2)
C37 C38 1.393(2)
C38 C39 1.383(2)
C39 C40 1.384(2)
C40 C41 1.382(3)
C41 C42 1.386(2)
C43 C44 1.500(3)
C44 C45 1.500(4)
C45 C46 1.507(3)
C47 C48 1.502(3)
C48 C49 1.506(4)
C49 C50A 1.343(8)
C49 C50 1.500(4)
